data_7027806
loop_
_publ_author_name
'Maekawa, Masahiko'
'Sugimoto, Kunihisa'
'Kuroda-Sowa, Takayoshi'
'Suenaga, Yusaku'
'Munakata, Megumu'

_publ_section_title
;
 Syntheses and structures of dinuclear rhodium(I) complexes and 1-D
 zigzag-chain rhodium(I) co-ordination polymers bridged by rod-like
 bidentate nitrogen ligands&#x200A;&#x2020;
;
_journal_issue 24
_journal_name_full 'Journal of the Chemical Society, Dalton Transactions'
_journal_page_first 4357
_journal_paper_doi 10.1039/a907577a
_journal_year 1999
_chemical_formula_sum 'C28 H32 B F4 N2 O2 Rh'
_chemical_formula_weight 618.28
_space_group_IT_number 11
_symmetry_cell_setting monoclinic
_symmetry_Int_Tables_number 11
_symmetry_space_group_name_Hall '-P 2yb'
_symmetry_space_group_name_H-M 'P 1 21/m 1'
_cell_angle_alpha 90
_cell_angle_beta 108.79(5)
_cell_angle_gamma 90
_cell_formula_units_Z 2
_cell_length_a 9.162(4)
_cell_length_b 18.442(3)
_cell_length_c 9.573(7)
_cell_measurement_reflns_used 25
_cell_measurement_temperature 296.2
_cell_measurement_theta_max 13.6
_cell_measurement_theta_min 12.1
_cell_volume 1531.3(14)
_computing_cell_refinement 'MSC/AFC Diffractometer Control'
_computing_data_collection 'MSC/AFC Diffractometer Control'
_computing_data_reduction 'teXsan Ver. 1.10'
_computing_publication_material 'teXsan Ver. 1.10'
_computing_structure_refinement 'teXsan Ver. 1.10'
_computing_structure_solution SIR92
_diffrn_measurement_device_type 'Rigaku AFC7R'
_diffrn_measurement_method \w-2\q
_diffrn_radiation_type 'Mo K\a'
_diffrn_radiation_wavelength 0.7107
_diffrn_reflns_av_R_equivalents 0.052
_diffrn_reflns_limit_h_max 11
_diffrn_reflns_limit_h_min 0
_diffrn_reflns_limit_k_max 23
_diffrn_reflns_limit_k_min 0
_diffrn_reflns_limit_l_max 11
_diffrn_reflns_limit_l_min -12
_diffrn_reflns_number 3838
_diffrn_reflns_theta_max 27.50
_diffrn_reflns_theta_min 2.21
_diffrn_standards_decay_% 5.25
_diffrn_standards_interval_count 150
_diffrn_standards_number 3
_exptl_absorpt_coefficient_mu 0.606
_exptl_absorpt_correction_T_max 0.999
_exptl_absorpt_correction_T_min 0.828
_exptl_absorpt_correction_type psi-scan
_exptl_absorpt_process_details '(North, Phillips & Mathews, 1968)'
_exptl_crystal_colour yellow
_exptl_crystal_density_diffrn 1.341
_exptl_crystal_density_method 'not measured'
_exptl_crystal_description prismatic
_exptl_crystal_size_max 0.200
_exptl_crystal_size_mid 0.200
_exptl_crystal_size_min 0.150
_refine_diff_density_max 0.58
_refine_diff_density_min -0.77
_refine_ls_extinction_coef 0.006(2)
_refine_ls_extinction_method 'Zachariasen(1967) type 2 Gaussian isotropic'
_refine_ls_goodness_of_fit_ref 1.085
_refine_ls_hydrogen_treatment noref
_refine_ls_number_parameters 196
_refine_ls_number_reflns 3624
_refine_ls_R_factor_gt 0.0527
_refine_ls_shift/su_max 0.0010
_refine_ls_structure_factor_coef Fsqd
_refine_ls_weighting_details 'w = 1/[\s^2^(Fo^2^) + (0.06000(Max(Fo^2^,0) + 2Fc^2^)/3)^2^]'
_refine_ls_weighting_scheme calc
_refine_ls_wR_factor_ref 0.1373
_reflns_number_gt 2457
_reflns_number_total 0
_reflns_threshold_expression F^2^>2.0\s(F^2^)
_cod_data_source_file 907577asup1.cif
_cod_data_source_block rh-4bpbd-bf4.cif
_cod_original_cell_volume 1531(1)
_cod_original_formula_sum 'C28 H32 B F4 N2 O2 Rh '
_cod_database_code 7027806

loop_
_symmetry_equiv_pos_as_xyz
x,y,z
-x,1/2+y,-z
-x,-y,-z
x,1/2-y,z

loop_
_atom_site_label
_atom_site_type_symbol
_atom_site_fract_x
_atom_site_fract_y
_atom_site_fract_z
_atom_site_U_iso_or_equiv
_atom_site_adp_type
_atom_site_occupancy
_atom_site_calc_flag
_atom_site_refinement_flags
Rh(1) Rh 0.25269(5) 0.2500 0.95038(6) 0.0454(1) Uani 1.00 d S
F(1) F 0.622(4) 0.2500 0.424(3) 0.24(2) Uani 0.32 d SP
F(2) F 0.407(1) 0.2500 0.3317(9) 0.184(5) Uani 0.90 d SP
F(3) F 0.336(1) 0.2500 0.521(1) 0.138(5) Uani 0.66 d SP
F(4) F 0.551(2) 0.2500 0.587(2) 0.23(2) Uani 0.65 d SP
F(5) F 0.524(2) 0.183(1) 0.488(3) 0.27(1) Uani 0.72 d P
O(1) O 0.1956(9) 0.0294(4) 0.6366(8) 0.173(3) Uani 1.00 d .
N(1) N 0.4237(4) 0.3286(2) 0.9646(4) 0.050(1) Uani 1.00 d .
C(1) C 0.5076(6) 0.3584(3) 1.0915(6) 0.069(2) Uani 1.00 d .
C(2) C 0.6318(6) 0.4032(3) 1.1034(6) 0.074(2) Uani 1.00 d .
C(3) C 0.6736(5) 0.4173(2) 0.9801(6) 0.054(1) Uani 1.00 d .
C(4) C 0.5851(6) 0.3871(3) 0.8480(6) 0.066(2) Uani 1.00 d .
C(5) C 0.4620(5) 0.3436(3) 0.8440(5) 0.063(1) Uani 1.00 d .
C(6) C 0.8111(5) 0.4571(3) 0.9887(6) 0.063(1) Uani 1.00 d .
C(7) C 0.9311(5) 0.4844(2) 0.9962(6) 0.062(1) Uani 1.00 d .
C(8) C 0.1071(6) 0.3254(3) 1.0087(8) 0.075(2) Uani 1.00 d .
C(9) C 0.0125(8) 0.2879(3) 1.0910(9) 0.119(3) Uani 1.00 d .
C(10) C 0.0735(5) 0.1741(3) 0.8589(8) 0.077(2) Uani 1.00 d .
C(11) C -0.0633(7) 0.2117(4) 0.7477(10) 0.140(3) Uani 1.00 d .
C(12) C 0.101(2) 0.1042(8) 0.433(2) 0.228(7) Uani 1.00 d .
C(13) C 0.191(1) 0.0421(8) 0.512(1) 0.167(5) Uani 1.00 d .
C(14) C 0.258(2) 0.001(1) 0.431(2) 0.31(1) Uani 1.00 d .
B(1) B 0.467(3) 0.2500 0.466(2) 0.136(9) Uani 1.00 d S
H(1) H 0.4822 0.3473 1.1796 0.0829 Uiso 1.00 calc .
H(2) H 0.6893 0.4251 1.1975 0.0883 Uiso 1.00 calc .
H(3) H 0.6093 0.3966 0.7582 0.0802 Uiso 1.00 calc .
H(4) H 0.4006 0.3230 0.7494 0.0759 Uiso 1.00 calc .
H(5) H 0.1618 0.3687 1.0585 0.0889 Uiso 1.00 calc .
H(6) H 0.0497 0.3042 1.1939 0.1483 Uiso 1.00 calc .
H(7) H -0.0915 0.3042 1.0510 0.1483 Uiso 1.00 calc .
H(8) H 0.1081 0.1307 0.8226 0.0916 Uiso 1.00 calc .
H(9) H -0.0703 0.1946 0.6508 0.1621 Uiso 1.00 calc .
H(10) H -0.1562 0.1946 0.7665 0.1621 Uiso 1.00 calc .

loop_
_atom_site_aniso_label
_atom_site_aniso_U_11
_atom_site_aniso_U_22
_atom_site_aniso_U_33
_atom_site_aniso_U_12
_atom_site_aniso_U_13
_atom_site_aniso_U_23
Rh(1) 0.0314(2) 0.0350(2) 0.0719(4) 0.0000 0.0197(2) 0.0000
F(1) 0.12(3) 0.50(9) 0.10(2) 0.0000 0.03(1) 0.0000
F(2) 0.141(8) 0.33(2) 0.074(7) 0.0000 0.019(5) 0.0000
F(3) 0.126(10) 0.20(1) 0.101(7) 0.0000 0.060(6) 0.0000
F(4) 0.15(2) 0.43(7) 0.09(1) 0.0000 0.017(9) 0.0000
F(5) 0.38(2) 0.19(2) 0.28(3) 0.09(1) 0.15(2) 0.04(1)
O(1) 0.234(8) 0.137(5) 0.132(5) 0.024(6) 0.039(5) 0.009(5)
N(1) 0.041(2) 0.046(2) 0.068(2) -0.006(2) 0.024(2) 0.001(2)
C(1) 0.064(3) 0.086(4) 0.065(3) -0.029(3) 0.033(3) -0.018(3)
C(2) 0.059(3) 0.090(4) 0.076(4) -0.030(3) 0.028(3) -0.026(3)
C(3) 0.040(2) 0.042(2) 0.083(3) -0.005(2) 0.024(2) -0.001(2)
C(4) 0.060(3) 0.070(3) 0.075(3) -0.012(3) 0.029(3) 0.011(3)
C(5) 0.050(3) 0.074(3) 0.065(3) -0.018(2) 0.018(2) -0.004(3)
C(6) 0.049(2) 0.045(3) 0.097(4) -0.005(2) 0.028(2) -0.001(2)
C(7) 0.048(2) 0.042(2) 0.103(4) -0.005(2) 0.031(3) 0.001(2)
C(8) 0.068(3) 0.041(2) 0.138(6) 0.009(2) 0.062(4) -0.001(3)
C(9) 0.132(6) 0.077(4) 0.203(8) -0.005(4) 0.129(6) -0.015(5)
C(10) 0.046(3) 0.055(3) 0.129(5) -0.019(2) 0.026(3) -0.029(3)
C(11) 0.070(4) 0.129(6) 0.171(7) 0.010(4) -0.030(4) -0.061(5)
C(12) 0.26(2) 0.18(1) 0.18(1) -0.02(1) -0.01(1) 0.07(1)
C(13) 0.20(1) 0.21(1) 0.079(6) -0.07(1) 0.022(7) -0.007(8)
C(14) 0.31(2) 0.46(3) 0.20(1) 0.08(2) 0.13(1) -0.11(2)
B(1) 0.15(2) 0.14(2) 0.09(2) 0.0000 -0.02(1) 0.0000

loop_
_atom_type_symbol
_atom_type_description
_atom_type_scat_dispersion_real
_atom_type_scat_dispersion_imag
_atom_type_scat_source
Rh Rh -1.118 0.919
;International Tables for Crystallography
(1992, Vol. C, Tables 4.2.6.8 and 6.1.1.1)
;
F F 0.017 0.010
;International Tables for Crystallography
(1992, Vol. C, Tables 4.2.6.8 and 6.1.1.1)
;
O O 0.011 0.006
;International Tables for Crystallography
(1992, Vol. C, Tables 4.2.6.8 and 6.1.1.1)
;
N N 0.006 0.003
;International Tables for Crystallography
(1992, Vol. C, Tables 4.2.6.8 and 6.1.1.1)
;
C C 0.003 0.002
;International Tables for Crystallography
(1992, Vol. C, Tables 4.2.6.8 and 6.1.1.1)
;
B B 0.001 0.001
;International Tables for Crystallography
(1992, Vol. C, Tables 4.2.6.8 and 6.1.1.1)
;
H H 0.000 0.000
;International Tables for Crystallography
(1992, Vol. C, Table 6.1.1.2)
;

loop_
_geom_angle_atom_site_label_1
_geom_angle_atom_site_label_2
_geom_angle_atom_site_label_3
_geom_angle
_geom_angle_site_symmetry_2
_geom_angle_site_symmetry_3
_geom_angle_publ_flag
N(1) Rh(1) N(1) 87.0(2) 1_555 4_555 yes
N(1) Rh(1) C(8) 92.8(2) 1_555 1_555 yes
N(1) Rh(1) C(8) 162.0(2) 1_555 4_555 yes
N(1) Rh(1) C(10) 160.4(2) 1_555 1_555 yes
N(1) Rh(1) C(10) 91.9(2) 1_555 4_555 yes
N(1) Rh(1) C(8) 162.0(2) 4_555 1_555 yes
N(1) Rh(1) C(8) 92.8(2) 4_555 4_555 yes
N(1) Rh(1) C(10) 91.9(2) 4_555 1_555 yes
N(1) Rh(1) C(10) 160.4(2) 4_555 4_555 yes
C(8) Rh(1) C(8) 81.9(3) 1_555 4_555 yes
C(8) Rh(1) C(10) 94.1(2) 1_555 1_555 yes
C(8) Rh(1) C(10) 37.6(2) 1_555 4_555 yes
C(8) Rh(1) C(10) 37.6(2) 4_555 1_555 yes
C(8) Rh(1) C(10) 94.1(2) 4_555 4_555 yes
C(10) Rh(1) C(10) 82.6(3) 1_555 4_555 yes
F(5) F(4) F(5) 108(1) 1_555 4_555 yes
F(5) F(4) B(1) 57.5(9) 1_555 1_555 yes
F(5) F(4) B(1) 57.5(9) 4_555 1_555 yes
F(4) F(5) B(1) 47(1) 1_555 1_555 yes
Rh(1) N(1) C(1) 122.8(3) 1_555 1_555 yes
Rh(1) N(1) C(5) 118.8(3) 1_555 1_555 yes
C(1) N(1) C(5) 117.9(4) 1_555 1_555 yes
N(1) C(1) C(2) 122.8(5) 1_555 1_555 yes
N(1) C(1) H(1) 118.7 1_555 1_555 no
C(2) C(1) H(1) 118.5 1_555 1_555 no
C(1) C(2) C(3) 119.4(5) 1_555 1_555 yes
C(1) C(2) H(2) 120.7 1_555 1_555 no
C(3) C(2) H(2) 119.9 1_555 1_555 no
C(2) C(3) C(4) 117.7(4) 1_555 1_555 yes
C(2) C(3) C(6) 121.8(5) 1_555 1_555 yes
C(4) C(3) C(6) 120.2(4) 1_555 1_555 yes
C(3) C(4) C(5) 119.7(4) 1_555 1_555 yes
C(3) C(4) H(3) 120.2 1_555 1_555 no
C(5) C(4) H(3) 120.1 1_555 1_555 no
N(1) C(5) C(4) 122.5(5) 1_555 1_555 yes
N(1) C(5) H(4) 119.2 1_555 1_555 no
C(4) C(5) H(4) 118.3 1_555 1_555 no
C(3) C(6) C(7) 174.2(5) 1_555 1_555 yes
C(6) C(7) C(7) 179.6(8) 1_555 3_767 yes
Rh(1) C(8) C(9) 110.6(4) 1_555 1_555 yes
Rh(1) C(8) C(10) 71.1(3) 1_555 4_555 yes
Rh(1) C(8) H(5) 113.3 1_555 1_555 no
C(9) C(8) C(10) 125.2(6) 1_555 4_555 yes
C(9) C(8) H(5) 114.1 1_555 1_555 no
C(10) C(8) H(5) 114.3 4_555 1_555 no
C(8) C(9) C(9) 117.2(3) 1_555 4_555 yes
C(8) C(9) H(6) 108.1 1_555 1_555 no
C(8) C(9) H(7) 108.2 1_555 1_555 no
C(9) C(9) H(6) 107.9 4_555 1_555 no
C(9) C(9) H(7) 108.4 4_555 1_555 no
H(6) C(9) H(7) 106.6 1_555 1_555 no
Rh(1) C(10) C(8) 71.3(3) 1_555 4_555 yes
Rh(1) C(10) C(11) 110.0(4) 1_555 1_555 yes
Rh(1) C(10) H(8) 113.3 1_555 1_555 no
C(8) C(10) C(11) 125.9(6) 4_555 1_555 yes
C(8) C(10) H(8) 113.2 4_555 1_555 no
C(11) C(10) H(8) 114.6 1_555 1_555 no
C(10) C(11) C(11) 117.0(3) 1_555 4_555 yes
C(10) C(11) H(9) 108.0 1_555 1_555 no
C(10) C(11) H(10) 107.0 1_555 1_555 no
C(11) C(11) H(9) 109.2 4_555 1_555 no
C(11) C(11) H(10) 108.9 4_555 1_555 no
H(9) C(11) H(10) 106.3 1_555 1_555 no
O(1) C(13) C(12) 119(1) 1_555 1_555 yes
O(1) C(13) C(14) 124(1) 1_555 1_555 yes
C(12) C(13) C(14) 115(1) 1_555 1_555 yes
F(1) B(1) F(2) 82(1) 1_555 1_555 yes
F(1) B(1) F(3) 174(1) 1_555 1_555 yes
F(1) B(1) F(4) 84(1) 1_555 1_555 yes
F(1) B(1) F(5) 72(1) 1_555 1_555 yes
F(1) B(1) F(5) 72(1) 1_555 4_555 yes
F(2) B(1) F(3) 103(1) 1_555 1_555 yes
F(2) B(1) F(4) 166(2) 1_555 1_555 yes
F(2) B(1) F(5) 100(1) 1_555 1_555 yes
F(2) B(1) F(5) 100(1) 1_555 4_555 yes
F(3) B(1) F(4) 90(1) 1_555 1_555 yes
F(3) B(1) F(5) 105(1) 1_555 1_555 yes
F(3) B(1) F(5) 105(1) 1_555 4_555 yes
F(4) B(1) F(5) 75(1) 1_555 1_555 yes
F(4) B(1) F(5) 75(1) 1_555 4_555 yes
F(5) B(1) F(5) 136(2) 1_555 4_555 yes

loop_
_geom_bond_atom_site_label_1
_geom_bond_atom_site_label_2
_geom_bond_distance
_geom_bond_site_symmetry_2
_geom_bond_publ_flag
Rh(1) N(1) 2.107(3) . yes
Rh(1) N(1) 2.107(3) 4_555 yes
Rh(1) C(8) 2.123(5) . yes
Rh(1) C(8) 2.123(5) 4_555 yes
Rh(1) C(10) 2.120(5) . yes
Rh(1) C(10) 2.120(5) 4_555 yes
F(1) B(1) 1.59(4) . yes
F(2) B(1) 1.23(2) . yes
F(3) B(1) 1.45(2) . yes
F(4) F(5) 1.53(2) . yes
F(4) F(5) 1.53(2) 4_555 yes
F(4) B(1) 1.17(2) . yes
F(5) B(1) 1.34(2) . yes
O(1) C(13) 1.21(1) . yes
N(1) C(1) 1.329(6) . yes
N(1) C(5) 1.339(6) . yes
C(1) C(2) 1.382(6) . yes
C(1) H(1) 0.966 . no
C(2) C(3) 1.378(7) . yes
C(2) H(2) 0.972 . no
C(3) C(4) 1.381(7) . yes
C(3) C(6) 1.437(6) . yes
C(4) C(5) 1.374(6) . yes
C(4) H(3) 0.970 . no
C(5) H(4) 0.976 . no
C(6) C(7) 1.190(6) . yes
C(7) C(7) 1.369(8) 3_767 yes
C(8) C(9) 1.514(8) . yes
C(8) C(10) 1.366(8) 4_555 yes
C(8) H(5) 0.980 . no
C(9) C(9) 1.40(1) 4_555 yes
C(9) H(6) 0.980 . no
C(9) H(7) 0.954 . no
C(10) C(11) 1.525(9) . yes
C(10) H(8) 0.966 . no
C(11) C(11) 1.41(2) 4_555 yes
C(11) H(9) 0.962 . no
C(11) H(10) 0.977 . no
C(12) C(13) 1.47(2) . yes
C(13) C(14) 1.37(2) . yes

loop_
_geom_contact_atom_site_label_1
_geom_contact_atom_site_label_2
_geom_contact_distance
_geom_contact_site_symmetry_2
Rh(1) F(2) 3.464(8) 1_556
F(1) C(11) 3.56(3) 1_655
F(1) C(11) 3.56(3) 4_655
F(2) C(1) 3.392(8) 1_554
F(2) C(1) 3.392(8) 4_554
F(3) C(12) 3.38(1) .
F(3) C(12) 3.38(1) 4_555
F(3) C(5) 3.405(10) .
F(3) C(5) 3.405(10) 4_555
F(4) C(5) 3.31(2) .
F(4) C(5) 3.31(2) 4_555
F(4) C(11) 3.44(2) 1_655
F(4) C(11) 3.44(2) 4_655
F(4) C(4) 3.49(1) .
F(4) C(4) 3.49(1) 4_555
F(5) C(4) 3.55(2) 4_555
O(1) C(2) 3.401(9) 2_647
O(1) C(5) 3.502(9) 4_555
O(1) C(12) 3.57(1) 3_556
C(6) C(9) 3.598(9) 1_655
C(6) C(8) 3.599(7) 1_655
C(7) C(8) 3.329(6) 1_655
C(7) C(8) 3.524(7) 3_667
